data_7717504
loop_
_publ_author_name
'da Silva, N\'adija Natalice Paix\~ao'
'Palmeira-Mello, Marcos V.'
'Oliveira Ac\'esio, Nath\'alia'
'Moraes, Carlos Andr\'e F'
'Honorato, Jo\~ao'
'Castellano, Eduardo'
'Tavares, Denise Crispim'
'de Oliveira, Katia Mara Mara'
'Batista, Alzir A.'

_publ_section_title
;
 Ru(II)-Diphosphine/N,S-Mercapto Complexes and Their Anti-melanoma
 Properties
;
_journal_name_full 'Dalton Transactions'
_journal_paper_doi 10.1039/D4DT02575J
_journal_year 2024
_chemical_formula_moiety 'C28 H21 N6 O Ru S, F6 P, 0.9[H2O], 0.1[H2O]'
_chemical_formula_sum 'C28 H23 F6 N6 O2 P Ru S'
_chemical_formula_weight 753.629
_space_group_crystal_system monoclinic
_space_group_IT_number 15
_space_group_name_Hall '-C 2yc'
_space_group_name_H-M_alt 'C 1 2/c 1'
_symmetry_Int_Tables_number 15
_audit_creation_date 2024-05-14
_audit_creation_method
;
Olex2 1.5
(compiled 2024.02.16 svn.r378c4104 for OlexSys, GUI svn.r6928)
;
_audit_update_record
;
2024-05-14 deposited with the CCDC.	2024-11-11 downloaded from the CCDC.
;
_cell_angle_alpha 90
_cell_angle_beta 108.6637(13)
_cell_angle_gamma 90
_cell_formula_units_Z 8
_cell_length_a 21.8405(3)
_cell_length_b 13.02075(15)
_cell_length_c 21.5213(3)
_cell_measurement_reflns_used 19493
_cell_measurement_temperature 100
_cell_measurement_theta_max 79.0610
_cell_measurement_theta_min 2.1970
_cell_volume 5798.38(14)
_computing_cell_refinement 'CrysAlisPro 1.171.42.49 (Rigaku OD, 2022)'
_computing_data_collection 'CrysAlisPro 1.171.42.49 (Rigaku OD, 2022)'
_computing_data_reduction 'CrysAlisPro 1.171.42.49 (Rigaku OD, 2022)'
_computing_molecular_graphics 'Olex2 1.5 (Dolomanov et al., 2009)'
_computing_publication_material 'Olex2 1.5 (Dolomanov et al., 2009)'
_computing_structure_refinement 'olex2.refine 1.5 (Bourhis et al., 2015)'
_computing_structure_solution 'SHELXT  (Sheldrick, 2015)'
_diffrn_ambient_temperature 100.00
_diffrn_detector 'Hybrid Pixel Array Detector'
_diffrn_detector_area_resol_mean 10.0000
_diffrn_detector_type HyPix
_diffrn_measured_fraction_theta_full 0.9975
_diffrn_measured_fraction_theta_max 0.9841
_diffrn_measurement_details
;
List of Runs (angles in degrees, time in seconds):

  # Type    Start    End  Width  t~exp~   \w     \q     \k     \f   Frames
#--------------------------------------------------------------------------
  1  \w    -25.00  22.00   0.50    0.05    --  -48.82  19.00 -90.00   94
  2  \w    -51.00 -20.00   0.50    0.17    --  -90.00  45.00  30.00   62
  3  \w    -73.00 -48.00   0.50    0.17    --  -90.00  90.00 170.00   50
  4  \w    -76.00  20.00   0.50    0.05    --  -48.82  90.00 170.00  192
  5  \w    143.00 169.00   0.50    0.17    --  111.50  90.00 170.00   52
  6  \w    103.00 175.00   0.50    0.17    --  111.50 125.00 -60.00  144
  7  \w    152.00 178.00   0.50    0.17    --  111.50 125.00-120.00   52
  8  \w    136.00 177.00   0.50    0.17    --  111.50 125.00 -90.00   82
  9  \w     97.00 134.00   0.50    0.17    --  111.50 125.00-120.00   74
 10  \w     97.00 122.00   0.50    0.17    --  111.50 125.00 -90.00   50
 11  \w    102.00 128.00   0.50    0.17    --  111.50  90.00 170.00   52
 12  \w    139.00 165.00   0.50    0.17    --  111.50  77.00 120.00   52
 13  \w    148.00 174.00   0.50    0.17    --  111.50  45.00 120.00   52
 14  \w    118.00 143.00   0.50    0.17    --  111.50  45.00 120.00   50
 15  \w    101.00 126.00   0.50    0.17    --  111.50  77.00 120.00   50
 16  \w    115.00 178.00   0.50    0.17    --  111.50  45.00  60.00  126
 17  \w    108.00 133.00   0.50    0.17    --  111.50  45.00  90.00   50
 18  \w    109.00 136.00   0.50    0.17    --  111.50  45.00   0.00   54
 19  \w    117.00 143.00   0.50    0.17    --  111.50  30.00  30.00   52
 20  \w    117.00 143.00   0.50    0.17    --  111.50  45.00 -60.00   52
 21  \w    118.00 151.00   0.50    0.17    --  111.50  61.00-180.00   66
 22  \w    138.00 163.00   0.50    0.17    --  111.50  30.00-120.00   50
 23  \w    153.00 178.00   0.50    0.17    --  111.50  45.00 -60.00   50
 24  \w    101.00 148.00   0.50    0.17    --  111.50  15.00  30.00   94
 25  \w    119.00 162.00   0.50    0.17    --  111.50  15.00 120.00   86
 26  \w     41.00  66.00   0.50    0.17    --  111.50 -61.00  90.00   50
 27  \w     45.00 100.00   0.50    0.17    --  111.50 -77.00  90.00  110
 28  \w     44.00  69.00   0.50    0.17    --  111.50 -61.00  30.00   50
 29  \w     42.00  68.00   0.50    0.17    --  111.50 -61.00   0.00   52
 30  \w     44.00  95.00   0.50    0.17    --  111.50 -77.00   0.00  102
 31  \w     42.00  69.00   0.50    0.17    --  111.50 -61.00 -60.00   54
 32  \w     42.00 103.00   0.50    0.17    --  111.50 -77.00-150.00  122
 33  \w     42.00  86.00   0.50    0.17    --  111.50 -77.00 -90.00   88
 34  \w     42.00  70.00   0.50    0.17    --  111.50 -61.00 120.00   56
 35  \w     42.00  67.00   0.50    0.17    --  111.50-125.00   0.00   50
 36  \w     82.00 107.00   0.50    0.17    --  111.50-125.00-120.00   50
 37  \w     76.00 110.00   0.50    0.17    --  111.50-125.00   0.00   68
 38  \w     72.00 101.00   0.50    0.17    --  111.50-125.00  30.00   58
 39  \w     86.00 111.00   0.50    0.17    --  111.50-125.00  60.00   50
 40  \w     86.00 111.00   0.50    0.17    --  111.50-125.00 120.00   50
 41  \w     64.00  99.00   0.50    0.17    --  111.50 -95.00  90.00   70
 42  \w     62.00  91.00   0.50    0.17    --  111.50 -90.00  56.00   58
 43  \w     47.00  95.00   0.50    0.17    --  111.50-125.00-150.00   96
 44  \w     58.00  83.00   0.50    0.17    --  111.50 -95.00 -90.00   50
 45  \w      3.00  53.00   0.50    0.05    --   48.82 -90.00  56.00  100
 46  \w   -113.00 -76.00   0.50    0.05    --  -48.82-125.00   0.00   74
 47  \w   -114.00 -88.00   0.50    0.05    --  -48.82-125.00-120.00   52
 48  \w   -102.00 -76.00   0.50    0.05    --  -48.82-125.00-150.00   52
 49  \w   -144.00-119.00   0.50    0.17    --  -90.00 -90.00  56.00   50
 50  \w   -120.00 -74.00   0.50    0.05    --  -48.82-125.00 150.00   92
;
_diffrn_measurement_device 'four-circle diffractometer'
_diffrn_measurement_device_type 'XtaLAB Synergy, Dualflex, HyPix'
_diffrn_measurement_method '\w scans'
_diffrn_orient_matrix_type 'CrysAlisPro convention (1999,Acta A55,543-557)'
_diffrn_orient_matrix_UB_11 -0.0606858000
_diffrn_orient_matrix_UB_12 0.0431372000
_diffrn_orient_matrix_UB_13 0.0124926000
_diffrn_orient_matrix_UB_21 -0.0050227000
_diffrn_orient_matrix_UB_22 -0.0984152000
_diffrn_orient_matrix_UB_23 0.0378777000
_diffrn_orient_matrix_UB_31 0.0428540000
_diffrn_orient_matrix_UB_32 0.0495163000
_diffrn_orient_matrix_UB_33 0.0641694000
_diffrn_radiation_monochromator mirror
_diffrn_radiation_probe x-ray
_diffrn_radiation_type 'Cu K\a'
_diffrn_radiation_wavelength 1.54184
_diffrn_reflns_av_R_equivalents 0.0537
_diffrn_reflns_av_unetI/netI 0.0390
_diffrn_reflns_Laue_measured_fraction_full 0.9975
_diffrn_reflns_Laue_measured_fraction_max 0.9841
_diffrn_reflns_limit_h_max 27
_diffrn_reflns_limit_h_min -27
_diffrn_reflns_limit_k_max 16
_diffrn_reflns_limit_k_min -16
_diffrn_reflns_limit_l_max 27
_diffrn_reflns_limit_l_min -26
_diffrn_reflns_number 33080
_diffrn_reflns_point_group_measured_fraction_full 0.9975
_diffrn_reflns_point_group_measured_fraction_max 0.9841
_diffrn_reflns_theta_full 67.6840
_diffrn_reflns_theta_max 79.43
_diffrn_reflns_theta_min 4.01
_diffrn_source 'micro-focus sealed X-ray tube'
_diffrn_source_type 'PhotonJet (Cu) X-ray Source'
_exptl_absorpt_coefficient_mu 6.280
_exptl_absorpt_correction_T_max 1.00000
_exptl_absorpt_correction_T_min 0.46706
_exptl_absorpt_correction_type multi-scan
_exptl_absorpt_process_details
;
CrysAlisPro 1.171.42.49 (Rigaku Oxford Diffraction, 2022)
Empirical absorption correction using spherical harmonics,
implemented in SCALE3 ABSPACK scaling algorithm.
;
_exptl_crystal_colour 'dark black'
_exptl_crystal_colour_modifier dark
_exptl_crystal_colour_primary black
_exptl_crystal_density_diffrn 1.727
_exptl_crystal_description block
_exptl_crystal_F_000 3041.133
_exptl_crystal_size_max 0.251
_exptl_crystal_size_mid 0.192
_exptl_crystal_size_min 0.075
_refine_diff_density_max 0.9441
_refine_diff_density_min -1.2206
_refine_diff_density_rms 0.0973
_refine_ls_d_res_high 0.7842
_refine_ls_d_res_low 11.0204
_refine_ls_goodness_of_fit_ref 1.0370
_refine_ls_hydrogen_treatment constr
_refine_ls_matrix_type full
_refine_ls_number_constraints 42
_refine_ls_number_parameters 397
_refine_ls_number_reflns 6203
_refine_ls_number_restraints 0
_refine_ls_restrained_S_all 1.0370
_refine_ls_R_factor_all 0.0375
_refine_ls_R_factor_gt 0.0359
_refine_ls_shift/su_max -0.0008
_refine_ls_shift/su_mean 0.0002
_refine_ls_structure_factor_coef Fsqd
_refine_ls_weighting_details 'w=1/[\s^2^(Fo^2^)+(0.0404P)^2^+20.1700P] where P=(Fo^2^+2Fc^2^)/3'
_refine_ls_weighting_scheme calc
_refine_ls_wR_factor_gt 0.0906
_refine_ls_wR_factor_ref 0.0916
_reflns_Friedel_coverage 0.0
_reflns_limit_h_max 26
_reflns_limit_h_min -27
_reflns_limit_k_max 16
_reflns_limit_k_min 0
_reflns_limit_l_max 27
_reflns_limit_l_min 0
_reflns_number_gt 5903
_reflns_number_total 6203
_reflns_threshold_expression I>=2u(I)
_cod_data_source_file d4dt02575j2.cif
_cod_data_source_block Ru5-nadija
_cod_original_cell_volume 5798.37(13)
_cod_original_formula_sum 'C28 H23 F6 N6 O2 P1 Ru1 S1'
_cod_database_code 7717504
_chemical_oxdiff_formula 'Ru1 N4 C33 H6 S1'
_chemical_oxdiff_usercomment 'Alzir Nadija'
_olex2_refinement_description
;
1. Fixed Uiso
 At 1.2 times of:
  All C(H) groups, All N(H) groups
2.a Aromatic/amide H refined with riding coordinates:
 N2(H2), C4(H4), C5(H5), C6(H6), C7(H7), C9(H9), C10(H10), C11(H11), C12(H12),
 C15(H15), C16(H16), C17(H17), C18(H18), C19(H19), C20(H20), C21(H21), C22(H22),
  C25(H25), C26(H26), C27(H27), C28(H28)
;
_smtbx_masks_void_probe_radius 1.2
_smtbx_masks_void_truncation_radius 1.2
_olex2_submission_special_instructions 'No special instructions were received'
_oxdiff_exptl_absorpt_empirical_details
;
Empirical correction (ABSPACK) includes:
- Absorption correction using spherical harmonics
- Frame scaling
;
_oxdiff_exptl_absorpt_empirical_full_max 2.130
_oxdiff_exptl_absorpt_empirical_full_min 0.606

loop_
_space_group_symop_id
_space_group_symop_operation_xyz
1 x,y,z
2 -x,y,-z+1/2
3 -x,-y,-z
4 x,-y,z-1/2
5 x+1/2,y+1/2,z
6 -x+1/2,y+1/2,-z+1/2
7 -x+1/2,-y+1/2,-z
8 x+1/2,-y+1/2,z-1/2

loop_
_atom_site_label
_atom_site_type_symbol
_atom_site_fract_x
_atom_site_fract_y
_atom_site_fract_z
_atom_site_U_iso_or_equiv
_atom_site_adp_type
_atom_site_occupancy
_atom_site_refinement_flags_posn
Ru1 Ru 0.363181(9) 0.824247(15) 0.238694(9) 0.01731(8) Uani 1.000000 .
S1 S 0.46558(3) 0.89853(5) 0.30562(3) 0.02185(14) Uani 1.000000 .
O1 O 0.42602(9) 1.01352(16) 0.51136(10) 0.0263(4) Uani 1.000000 .
N1 N 0.35868(10) 0.88672(17) 0.32898(10) 0.0187(4) Uani 1.000000 .
N2 N 0.44165(11) 0.96114(18) 0.41665(11) 0.0214(4) Uani 1.000000 .
H2 H 0.48236(11) 0.98053(18) 0.43153(11) 0.0256(5) Uiso 1.000000 R
N3 N 0.38616(10) 0.76081(18) 0.16159(11) 0.0198(4) Uani 1.000000 .
N4 N 0.39524(10) 0.68211(17) 0.27583(11) 0.0190(4) Uani 1.000000 .
N5 N 0.26939(10) 0.77800(17) 0.19513(10) 0.0190(4) Uani 1.000000 .
N6 N 0.32328(11) 0.95414(17) 0.18753(11) 0.0210(4) Uani 1.000000 .
C1 C 0.41949(12) 0.9175(2) 0.35571(13) 0.0192(5) Uani 1.000000 .
C2 C 0.40362(13) 0.9763(2) 0.45586(13) 0.0207(5) Uani 1.000000 .
C3 C 0.33620(13) 0.9470(2) 0.42609(13) 0.0203(5) Uani 1.000000 .
C4 C 0.29169(14) 0.9643(2) 0.45972(14) 0.0266(6) Uani 1.000000 .
H4 H 0.30566(14) 0.9948(2) 0.50203(14) 0.0320(7) Uiso 1.000000 R
C5 C 0.22737(14) 0.9370(2) 0.43136(15) 0.0276(6) Uani 1.000000 .
H5 H 0.19725(14) 0.9483(2) 0.45418(15) 0.0332(7) Uiso 1.000000 R
C6 C 0.20726(13) 0.8927(2) 0.36903(14) 0.0262(6) Uani 1.000000 .
H6 H 0.16317(13) 0.8742(2) 0.34958(14) 0.0314(7) Uiso 1.000000 R
C7 C 0.25033(13) 0.8754(2) 0.33507(13) 0.0222(5) Uani 1.000000 .
H7 H 0.23573(13) 0.8452(2) 0.29266(13) 0.0267(6) Uiso 1.000000 R
C8 C 0.31550(13) 0.9022(2) 0.36314(13) 0.0201(5) Uani 1.000000 .
C9 C 0.38571(14) 0.8090(2) 0.10618(14) 0.0252(6) Uani 1.000000 .
H9 H 0.37437(14) 0.8797(2) 0.10119(14) 0.0303(7) Uiso 1.000000 R
C10 C 0.40108(15) 0.7599(2) 0.05624(14) 0.0291(6) Uani 1.000000 .
H10 H 0.40065(15) 0.7965(2) 0.01791(14) 0.0349(7) Uiso 1.000000 R
C11 C 0.41708(15) 0.6570(3) 0.06275(15) 0.0302(6) Uani 1.000000 .
H11 H 0.42734(15) 0.6215(3) 0.02880(15) 0.0362(7) Uiso 1.000000 R
C12 C 0.41791(14) 0.6066(2) 0.11936(14) 0.0259(6) Uani 1.000000 .
H12 H 0.42848(14) 0.5356(2) 0.12473(14) 0.0311(7) Uiso 1.000000 R
C13 C 0.40316(13) 0.6603(2) 0.16848(13) 0.0219(5) Uani 1.000000 .
C14 C 0.40757(12) 0.6153(2) 0.23253(13) 0.0200(5) Uani 1.000000 .
C15 C 0.42486(13) 0.5135(2) 0.24967(14) 0.0241(5) Uani 1.000000 .
H15 H 0.43179(13) 0.4673(2) 0.21839(14) 0.0289(6) Uiso 1.000000 R
C16 C 0.43177(14) 0.4805(2) 0.31247(14) 0.0260(6) Uani 1.000000 .
H16 H 0.44320(14) 0.4113(2) 0.32493(14) 0.0311(7) Uiso 1.000000 R
C17 C 0.42178(14) 0.5498(2) 0.35702(14) 0.0258(6) Uani 1.000000 .
H17 H 0.42758(14) 0.5292(2) 0.40088(14) 0.0309(7) Uiso 1.000000 R
C18 C 0.40319(13) 0.6497(2) 0.33707(13) 0.0221(5) Uani 1.000000 .
H18 H 0.39587(13) 0.6965(2) 0.36779(13) 0.0265(6) Uiso 1.000000 R
C19 C 0.24451(13) 0.6868(2) 0.20446(14) 0.0229(5) Uani 1.000000 .
H19 H 0.27242(13) 0.6376(2) 0.23212(14) 0.0274(6) Uiso 1.000000 R
C20 C 0.18007(14) 0.6615(2) 0.17547(15) 0.0259(6) Uani 1.000000 .
H20 H 0.16397(14) 0.5971(2) 0.18405(15) 0.0311(7) Uiso 1.000000 R
C21 C 0.13955(14) 0.7315(2) 0.13383(15) 0.0284(6) Uani 1.000000 .
H21 H 0.09521(14) 0.7158(2) 0.11306(15) 0.0341(7) Uiso 1.000000 R
C22 C 0.16464(14) 0.8253(2) 0.12278(14) 0.0263(6) Uani 1.000000 .
H22 H 0.13766(14) 0.8739(2) 0.09371(14) 0.0316(7) Uiso 1.000000 R
C23 C 0.22965(13) 0.8479(2) 0.15460(13) 0.0201(5) Uani 1.000000 .
C24 C 0.26041(13) 0.9461(2) 0.14930(13) 0.0212(5) Uani 1.000000 .
C25 C 0.22908(15) 1.0258(2) 0.10788(14) 0.0281(6) Uani 1.000000 .
H25 H 0.18509(15) 1.0186(2) 0.08170(14) 0.0337(7) Uiso 1.000000 R
C26 C 0.26236(16) 1.1153(2) 0.10509(16) 0.0322(6) Uani 1.000000 .
H26 H 0.24167(16) 1.1705(2) 0.07737(16) 0.0386(8) Uiso 1.000000 R
C27 C 0.32647(17) 1.1225(2) 0.14366(17) 0.0341(7) Uani 1.000000 .
H27 H 0.35060(17) 1.1827(2) 0.14219(17) 0.0409(8) Uiso 1.000000 R
C28 C 0.35541(15) 1.0416(2) 0.18452(15) 0.0286(6) Uani 1.000000 .
H28 H 0.39928(15) 1.0479(2) 0.21123(15) 0.0344(7) Uiso 1.000000 R
P1 P 0.43846(3) 0.69686(5) 0.54188(3) 0.02274(15) Uani 1.000000 .
F1 F 0.50815(8) 0.64487(15) 0.55497(9) 0.0321(4) Uani 1.000000 .
F2 F 0.43362(9) 0.64543(16) 0.60818(10) 0.0378(4) Uani 1.000000 .
F3 F 0.36931(9) 0.74732(17) 0.52959(10) 0.0430(5) Uani 1.000000 .
F4 F 0.44391(10) 0.74724(16) 0.47669(9) 0.0389(4) Uani 1.000000 .
F5 F 0.40556(10) 0.59581(16) 0.50244(11) 0.0436(5) Uani 1.000000 .
F6 F 0.47235(10) 0.79475(16) 0.58335(10) 0.0394(4) Uani 1.000000 .

loop_
_atom_site_aniso_label
_atom_site_aniso_U_11
_atom_site_aniso_U_22
_atom_site_aniso_U_33
_atom_site_aniso_U_12
_atom_site_aniso_U_13
_atom_site_aniso_U_23
Ru1 0.01478(11) 0.01967(11) 0.01691(11) 0.00001(7) 0.00428(7) 0.00047(7)
S1 0.0164(3) 0.0301(3) 0.0200(3) -0.0018(2) 0.0071(2) -0.0041(2)
O1 0.0228(9) 0.0322(11) 0.0227(9) -0.0025(8) 0.0057(7) -0.0077(8)
N1 0.0192(10) 0.0205(10) 0.0172(10) 0.0004(8) 0.0069(8) -0.0004(8)
N2 0.0175(10) 0.0240(11) 0.0207(11) -0.0017(9) 0.0033(8) -0.0033(9)
N3 0.0165(10) 0.0230(11) 0.0186(10) -0.0031(8) 0.0038(8) -0.0007(8)
N4 0.0144(10) 0.0225(11) 0.0191(10) 0.0018(8) 0.0039(8) 0.0023(8)
N5 0.0176(10) 0.0197(10) 0.0185(10) -0.0002(8) 0.0044(8) 0.0001(8)
N6 0.0230(11) 0.0179(10) 0.0218(11) 0.0004(8) 0.0069(9) 0.0013(8)
C1 0.0193(12) 0.0193(12) 0.0200(12) 0.0023(9) 0.0077(9) 0.0021(9)
C2 0.0228(12) 0.0175(12) 0.0219(12) 0.0007(10) 0.0072(10) -0.0012(10)
C3 0.0209(12) 0.0191(12) 0.0201(12) 0.0019(10) 0.0053(10) -0.0015(10)
C4 0.0255(14) 0.0314(15) 0.0231(13) -0.0003(11) 0.0078(11) -0.0020(11)
C5 0.0237(13) 0.0336(15) 0.0300(14) -0.0007(11) 0.0148(11) -0.0022(12)
C6 0.0195(12) 0.0291(14) 0.0296(14) -0.0006(11) 0.0073(11) 0.0001(11)
C7 0.0206(12) 0.0226(13) 0.0228(12) 0.0004(10) 0.0060(10) -0.0004(10)
C8 0.0199(12) 0.0185(12) 0.0217(12) 0.0026(9) 0.0063(10) 0.0033(10)
C9 0.0265(14) 0.0279(14) 0.0203(13) -0.0028(11) 0.0060(10) 0.0008(11)
C10 0.0344(15) 0.0321(15) 0.0214(13) -0.0061(12) 0.0097(11) 0.0010(11)
C11 0.0316(15) 0.0367(16) 0.0248(14) -0.0009(12) 0.0125(12) -0.0051(12)
C12 0.0253(13) 0.0293(14) 0.0235(13) 0.0005(11) 0.0085(11) -0.0011(11)
C13 0.0162(12) 0.0271(13) 0.0215(12) -0.0007(10) 0.0047(10) -0.0008(10)
C14 0.0146(11) 0.0240(13) 0.0201(12) -0.0001(9) 0.0039(9) 0.0006(10)
C15 0.0222(13) 0.0245(13) 0.0255(13) 0.0004(10) 0.0074(10) -0.0019(11)
C16 0.0255(13) 0.0219(13) 0.0297(14) 0.0044(11) 0.0076(11) 0.0053(11)
C17 0.0238(13) 0.0310(15) 0.0227(13) 0.0015(11) 0.0077(10) 0.0057(11)
C18 0.0207(12) 0.0234(13) 0.0211(12) 0.0001(10) 0.0052(10) 0.0024(10)
C19 0.0212(13) 0.0218(13) 0.0243(13) 0.0003(10) 0.0056(10) -0.0015(10)
C20 0.0233(13) 0.0234(13) 0.0317(15) -0.0022(11) 0.0098(11) -0.0059(11)
C21 0.0203(13) 0.0304(15) 0.0308(15) -0.0021(11) 0.0030(11) -0.0088(12)
C22 0.0217(13) 0.0287(15) 0.0239(13) 0.0034(11) 0.0008(11) -0.0024(11)
C23 0.0178(12) 0.0236(12) 0.0175(11) 0.0035(10) 0.0035(9) -0.0019(10)
C24 0.0232(13) 0.0208(13) 0.0191(12) 0.0033(10) 0.0061(10) -0.0002(10)
C25 0.0286(14) 0.0276(14) 0.0266(14) 0.0068(11) 0.0069(11) 0.0042(11)
C26 0.0409(17) 0.0254(14) 0.0305(15) 0.0092(13) 0.0119(13) 0.0088(12)
C27 0.0417(17) 0.0226(14) 0.0396(17) -0.0017(13) 0.0151(14) 0.0063(12)
C28 0.0312(15) 0.0221(13) 0.0324(15) -0.0042(11) 0.0098(12) 0.0044(11)
P1 0.0210(3) 0.0238(3) 0.0221(3) 0.0008(3) 0.0051(2) 0.0012(3)
F1 0.0247(8) 0.0371(9) 0.0352(9) 0.0053(7) 0.0104(7) 0.0056(8)
F2 0.0366(10) 0.0442(11) 0.0370(10) 0.0024(8) 0.0180(8) 0.0123(8)
F3 0.0308(10) 0.0499(12) 0.0470(11) 0.0161(9) 0.0107(8) 0.0063(9)
F4 0.0473(11) 0.0428(11) 0.0258(9) 0.0054(9) 0.0105(8) 0.0084(8)
F5 0.0365(10) 0.0425(11) 0.0489(12) -0.0115(9) 0.0097(9) -0.0162(9)
F6 0.0458(11) 0.0350(10) 0.0377(10) -0.0083(8) 0.0136(8) -0.0100(8)

loop_
_atom_type_symbol
_atom_type_scat_dispersion_real
_atom_type_scat_dispersion_imag
_atom_type_scat_Cromer_Mann_a1
_atom_type_scat_Cromer_Mann_a2
_atom_type_scat_Cromer_Mann_a3
_atom_type_scat_Cromer_Mann_a4
_atom_type_scat_Cromer_Mann_b1
_atom_type_scat_Cromer_Mann_b2
_atom_type_scat_Cromer_Mann_b3
_atom_type_scat_Cromer_Mann_b4
_atom_type_scat_Cromer_Mann_c
_atom_type_scat_source
_atom_type_scat_dispersion_source
C 0.01788 0.00908 2.31000 1.02000 1.58860 0.86500 20.84390 10.20750 0.56870 51.65120 0.21560 'International Tables Volume C Table 6.1.1.4 (pp. 500-502)' 'Brennan, Cowan, Rev. Sci. Instrum., 1992, 63, 850'
F 0.07327 0.05351 3.53920 2.64120 1.51700 1.02430 10.28250 4.29440 0.26150 26.14760 0.27760 'International Tables Volume C Table 6.1.1.4 (pp. 500-502)' 'Brennan, Cowan, Rev. Sci. Instrum., 1992, 63, 850'
H 0.00000 0.00000 0.49300 0.32291 0.14019 0.04081 10.51090 26.12570 3.14236 57.79970 0.00304 'International Tables Volume C Table 6.1.1.4 (pp. 500-502)' 'Brennan, Cowan, Rev. Sci. Instrum., 1992, 63, 850'
N 0.03110 0.01806 12.21260 3.13220 2.01250 1.16630 0.00570 9.89330 28.99750 0.58260 -11.52900 'International Tables Volume C Table 6.1.1.4 (pp. 500-502)' 'Brennan, Cowan, Rev. Sci. Instrum., 1992, 63, 850'
O 0.04960 0.03234 3.04850 2.28680 1.54630 0.86700 13.27710 5.70110 0.32390 32.90890 0.25080 'International Tables Volume C Table 6.1.1.4 (pp. 500-502)' 'Brennan, Cowan, Rev. Sci. Instrum., 1992, 63, 850'
P 0.29730 0.43501 6.43450 4.17910 1.78000 1.49080 1.90670 27.15700 0.52600 68.16450 1.11490 'International Tables Volume C Table 6.1.1.4 (pp. 500-502)' 'Brennan, Cowan, Rev. Sci. Instrum., 1992, 63, 850'
Ru 0.07671 3.30287 19.26740 12.91820 4.86337 1.56756 0.80852 8.43467 24.79970 94.29280 5.37874 'International Tables Volume C Table 6.1.1.4 (pp. 500-502)' 'Brennan, Cowan, Rev. Sci. Instrum., 1992, 63, 850'
S 0.33376 0.55840 6.90530 5.20340 1.43790 1.58630 1.46790 22.21510 0.25360 56.17200 0.86690 'International Tables Volume C Table 6.1.1.4 (pp. 500-502)' 'Brennan, Cowan, Rev. Sci. Instrum., 1992, 63, 850'

loop_
_geom_angle_atom_site_label_1
_geom_angle_atom_site_label_2
_geom_angle_atom_site_label_3
_geom_angle
_geom_angle_site_symmetry_1
_geom_angle_site_symmetry_3
_geom_angle_publ_flag
N1 Ru1 S1 67.20(6) . . ?
N3 Ru1 S1 102.80(6) . . ?
N3 Ru1 N1 168.93(8) . . ?
N4 Ru1 S1 89.63(6) . . ?
N4 Ru1 N1 95.66(9) . . ?
N4 Ru1 N3 79.08(9) . . ?
N5 Ru1 S1 168.23(6) . . ?
N5 Ru1 N1 101.39(8) . . ?
N5 Ru1 N3 88.81(8) . . ?
N5 Ru1 N4 94.57(9) . . ?
N6 Ru1 S1 98.14(7) . . ?
N6 Ru1 N1 92.23(9) . . ?
N6 Ru1 N3 93.99(9) . . ?
N6 Ru1 N4 170.61(9) . . ?
N6 Ru1 N5 78.84(9) . . ?
C1 S1 Ru1 79.41(9) . . ?
C1 N1 Ru1 100.25(16) . . ?
C8 N1 Ru1 140.89(18) . . ?
C8 N1 C1 118.9(2) . . ?
C1 N2 H2 118.31(14) . . ?
C2 N2 H2 118.31(14) . . ?
C2 N2 C1 123.4(2) . . ?
C9 N3 Ru1 126.4(2) . . ?
C13 N3 Ru1 115.40(18) . . ?
C13 N3 C9 118.2(2) . . ?
C14 N4 Ru1 115.29(17) . . ?
C18 N4 Ru1 126.05(19) . . ?
C18 N4 C14 118.6(2) . . ?
C19 N5 Ru1 125.58(18) . . ?
C23 N5 Ru1 115.76(17) . . ?
C23 N5 C19 118.6(2) . . ?
C24 N6 Ru1 115.69(18) . . ?
C28 N6 Ru1 125.62(19) . . ?
C28 N6 C24 118.4(2) . . ?
N1 C1 S1 113.05(19) . . ?
N2 C1 S1 124.4(2) . . ?
N2 C1 N1 122.6(2) . . ?
N2 C2 O1 121.3(2) . . ?
C3 C2 O1 124.0(2) . . ?
C3 C2 N2 114.7(2) . . ?
C4 C3 C2 120.1(2) . . ?
C8 C3 C2 119.9(2) . . ?
C8 C3 C4 120.0(2) . . ?
H4 C4 C3 119.90(16) . . ?
C5 C4 C3 120.2(3) . . ?
C5 C4 H4 119.90(17) . . ?
H5 C5 C4 120.27(17) . . ?
C6 C5 C4 119.5(3) . . ?
C6 C5 H5 120.27(16) . . ?
H6 C6 C5 119.41(16) . . ?
C7 C6 C5 121.2(3) . . ?
C7 C6 H6 119.41(16) . . ?
H7 C7 C6 119.97(16) . . ?
C8 C7 C6 120.1(3) . . ?
C8 C7 H7 119.97(16) . . ?
C3 C8 N1 120.5(2) . . ?
C7 C8 N1 120.4(2) . . ?
C7 C8 C3 119.1(2) . . ?
H9 C9 N3 118.70(16) . . ?
C10 C9 N3 122.6(3) . . ?
C10 C9 H9 118.70(18) . . ?
H10 C10 C9 120.42(18) . . ?
C11 C10 C9 119.2(3) . . ?
C11 C10 H10 120.42(18) . . ?
H11 C11 C10 120.56(18) . . ?
C12 C11 C10 118.9(3) . . ?
C12 C11 H11 120.56(18) . . ?
H12 C12 C11 120.27(18) . . ?
C13 C12 C11 119.5(3) . . ?
C13 C12 H12 120.27(17) . . ?
C12 C13 N3 121.7(3) . . ?
C14 C13 N3 114.8(2) . . ?
C14 C13 C12 123.4(3) . . ?
C13 C14 N4 114.7(2) . . ?
C15 C14 N4 121.4(2) . . ?
C15 C14 C13 123.8(3) . . ?
H15 C15 C14 120.32(16) . . ?
C16 C15 C14 119.4(3) . . ?
C16 C15 H15 120.32(17) . . ?
H16 C16 C15 120.55(17) . . ?
C17 C16 C15 118.9(3) . . ?
C17 C16 H16 120.55(17) . . ?
H17 C17 C16 120.27(17) . . ?
C18 C17 C16 119.5(3) . . ?
C18 C17 H17 120.27(17) . . ?
C17 C18 N4 122.1(3) . . ?
H18 C18 N4 118.94(16) . . ?
H18 C18 C17 118.94(17) . . ?
H19 C19 N5 118.58(15) . . ?
C20 C19 N5 122.8(3) . . ?
C20 C19 H19 118.58(17) . . ?
H20 C20 C19 120.55(17) . . ?
C21 C20 C19 118.9(3) . . ?
C21 C20 H20 120.55(17) . . ?
H21 C21 C20 120.49(17) . . ?
C22 C21 C20 119.0(3) . . ?
C22 C21 H21 120.49(17) . . ?
H22 C22 C21 120.14(17) . . ?
C23 C22 C21 119.7(3) . . ?
C23 C22 H22 120.14(17) . . ?
C22 C23 N5 120.8(3) . . ?
C24 C23 N5 114.7(2) . . ?
C24 C23 C22 124.4(2) . . ?
C23 C24 N6 114.8(2) . . ?
C25 C24 N6 121.5(3) . . ?
C25 C24 C23 123.7(3) . . ?
H25 C25 C24 120.11(17) . . ?
C26 C25 C24 119.8(3) . . ?
C26 C25 H25 120.11(18) . . ?
H26 C26 C25 120.82(18) . . ?
C27 C26 C25 118.4(3) . . ?
C27 C26 H26 120.82(18) . . ?
H27 C27 C26 120.11(18) . . ?
C28 C27 C26 119.8(3) . . ?
C28 C27 H27 120.11(19) . . ?
C27 C28 N6 122.2(3) . . ?
H28 C28 N6 118.92(16) . . ?
H28 C28 C27 118.92(19) . . ?
F2 P1 F1 89.80(10) . . ?
F3 P1 F1 179.26(11) . . ?
F3 P1 F2 89.49(11) . . ?
F4 P1 F1 89.67(10) . . ?
F4 P1 F2 179.46(11) . . ?
F4 P1 F3 91.04(11) . . ?
F5 P1 F1 89.19(11) . . ?
F5 P1 F2 89.00(12) . . ?
F5 P1 F3 90.59(12) . . ?
F5 P1 F4 91.08(12) . . ?
F6 P1 F1 89.69(11) . . ?
F6 P1 F2 89.24(11) . . ?
F6 P1 F3 90.51(12) . . ?
F6 P1 F4 90.67(11) . . ?
F6 P1 F5 177.92(12) . . ?

loop_
_geom_bond_atom_site_label_1
_geom_bond_atom_site_label_2
_geom_bond_distance
_geom_bond_site_symmetry_2
_geom_bond_publ_flag
Ru1 S1 2.4392(6) . ?
Ru1 N1 2.137(2) . ?
Ru1 N3 2.055(2) . ?
Ru1 N4 2.048(2) . ?
Ru1 N5 2.052(2) . ?
Ru1 N6 2.054(2) . ?
S1 C1 1.712(3) . ?
O1 C2 1.236(3) . ?
N1 C1 1.329(3) . ?
N1 C8 1.383(3) . ?
N2 H2 0.8800 . ?
N2 C1 1.368(3) . ?
N2 C2 1.375(4) . ?
N3 C9 1.345(4) . ?
N3 C13 1.355(4) . ?
N4 C14 1.363(4) . ?
N4 C18 1.341(4) . ?
N5 C19 1.348(4) . ?
N5 C23 1.363(3) . ?
N6 C24 1.360(4) . ?
N6 C28 1.350(4) . ?
C2 C3 1.456(4) . ?
C3 C4 1.403(4) . ?
C3 C8 1.410(4) . ?
C4 H4 0.9500 . ?
C4 C5 1.387(4) . ?
C5 H5 0.9500 . ?
C5 C6 1.396(4) . ?
C6 H6 0.9500 . ?
C6 C7 1.382(4) . ?
C7 H7 0.9500 . ?
C7 C8 1.401(4) . ?
C9 H9 0.9500 . ?
C9 C10 1.381(4) . ?
C10 H10 0.9500 . ?
C10 C11 1.381(5) . ?
C11 H11 0.9500 . ?
C11 C12 1.379(4) . ?
C12 H12 0.9500 . ?
C12 C13 1.389(4) . ?
C13 C14 1.472(4) . ?
C14 C15 1.396(4) . ?
C15 H15 0.9500 . ?
C15 C16 1.380(4) . ?
C16 H16 0.9500 . ?
C16 C17 1.384(4) . ?
C17 H17 0.9500 . ?
C17 C18 1.389(4) . ?
C18 H18 0.9500 . ?
C19 H19 0.9500 . ?
C19 C20 1.384(4) . ?
C20 H20 0.9500 . ?
C20 C21 1.382(4) . ?
C21 H21 0.9500 . ?
C21 C22 1.390(4) . ?
C22 H22 0.9500 . ?
C22 C23 1.396(4) . ?
C23 C24 1.465(4) . ?
C24 C25 1.396(4) . ?
C25 H25 0.9500 . ?
C25 C26 1.386(5) . ?
C26 H26 0.9500 . ?
C26 C27 1.383(5) . ?
C27 H27 0.9500 . ?
C27 C28 1.389(4) . ?
C28 H28 0.9500 . ?
P1 F1 1.6063(18) . ?
P1 F2 1.6098(19) . ?
P1 F3 1.5895(19) . ?
P1 F4 1.5874(19) . ?
P1 F5 1.605(2) . ?
P1 F6 1.596(2) . ?

loop_
_geom_torsion_atom_site_label_1
_geom_torsion_atom_site_label_2
_geom_torsion_atom_site_label_3
_geom_torsion_atom_site_label_4
_geom_torsion
_geom_torsion_site_symmetry_1
_geom_torsion_site_symmetry_2
_geom_torsion_site_symmetry_3
_geom_torsion_site_symmetry_4
_geom_torsion_publ_flag
Ru1 N1 C1 S1 3.01(12) . . . . ?
Ru1 N1 C1 N2 -177.98(14) . . . . ?
Ru1 N1 C8 C3 178.1(3) . . . . ?
Ru1 N1 C8 C7 -3.2(3) . . . . ?
Ru1 N3 C9 C10 -179.1(2) . . . . ?
Ru1 N3 C13 C12 177.91(19) . . . . ?
Ru1 N3 C13 C14 -4.84(18) . . . . ?
Ru1 N4 C14 C13 6.88(19) . . . . ?
Ru1 N4 C14 C15 -174.96(18) . . . . ?
Ru1 N4 C18 C17 176.3(2) . . . . ?
Ru1 N5 C19 C20 177.5(2) . . . . ?
Ru1 N5 C23 C22 -179.33(19) . . . . ?
Ru1 N5 C23 C24 -0.74(19) . . . . ?
Ru1 N6 C24 C23 4.4(2) . . . . ?
Ru1 N6 C24 C25 -174.63(19) . . . . ?
Ru1 N6 C28 C27 173.4(3) . . . . ?
S1 C1 N1 C8 -176.99(17) . . . . ?
S1 C1 N2 C2 179.5(2) . . . . ?
O1 C2 N2 C1 178.0(2) . . . . ?
O1 C2 C3 C4 2.5(3) . . . . ?
O1 C2 C3 C8 -178.1(3) . . . . ?
N1 C1 N2 C2 0.6(3) . . . . ?
N1 C8 C3 C2 -0.7(3) . . . . ?
N1 C8 C3 C4 178.7(3) . . . . ?
N1 C8 C7 C6 -178.8(3) . . . . ?
N2 C2 C3 C4 -176.3(2) . . . . ?
N2 C2 C3 C8 3.1(3) . . . . ?
N3 C9 C10 C11 0.6(3) . . . . ?
N3 C13 C12 C11 1.8(3) . . . . ?
N3 C13 C14 N4 -1.3(3) . . . . ?
N3 C13 C14 C15 -179.4(2) . . . . ?
N4 C14 C13 C12 175.9(2) . . . . ?
N4 C14 C15 C16 -2.2(3) . . . . ?
N4 C18 C17 C16 -0.8(3) . . . . ?
N5 C19 C20 C21 1.6(3) . . . . ?
N5 C23 C22 C21 1.7(3) . . . . ?
N5 C23 C24 N6 -2.4(3) . . . . ?
N5 C23 C24 C25 176.6(2) . . . . ?
N6 C24 C23 C22 176.1(2) . . . . ?
N6 C24 C25 C26 0.2(3) . . . . ?
N6 C28 C27 C26 0.9(4) . . . . ?
C2 C3 C4 C5 179.7(3) . . . . ?
C2 C3 C8 C7 -179.4(2) . . . . ?
C3 C4 C5 C6 -0.4(3) . . . . ?
C3 C8 C7 C6 -0.1(3) . . . . ?
C4 C5 C6 C7 0.2(4) . . . . ?
C5 C6 C7 C8 0.1(3) . . . . ?
C9 C10 C11 C12 -0.7(3) . . . . ?
C10 C11 C12 C13 -0.4(4) . . . . ?
C11 C12 C13 C14 -175.2(3) . . . . ?
C12 C13 C14 C15 -2.2(3) . . . . ?
C13 C14 C15 C16 175.7(3) . . . . ?
C14 C15 C16 C17 -0.4(3) . . . . ?
C15 C16 C17 C18 1.9(3) . . . . ?
C19 C20 C21 C22 -0.5(3) . . . . ?
C20 C21 C22 C23 -1.1(3) . . . . ?
C21 C22 C23 C24 -176.7(3) . . . . ?
C22 C23 C24 C25 -4.8(3) . . . . ?
C23 C24 C25 C26 -178.7(3) . . . . ?
C24 C25 C26 C27 0.4(3) . . . . ?
C25 C26 C27 C28 -0.9(4) . . . . ?

loop_
_smtbx_masks_void_nr
_smtbx_masks_void_average_x
_smtbx_masks_void_average_y
_smtbx_masks_void_average_z
_smtbx_masks_void_volume
_smtbx_masks_void_count_electrons
_smtbx_masks_void_content
1 0.000 0.275 0.750 70.0 18.0 '1.8 H2O'
2 0.000 0.725 0.250 70.0 16.9 '1.8 H2O'
3 0.250 0.250 0.500 50.9 2.4 '0.2 H2O'
4 0.250 0.750 0.000 50.9 2.4 '0.2 H2O'
5 0.500 0.225 0.250 70.0 16.9 '1.8 H2O'
6 0.500 0.775 0.750 70.0 18.0 '1.8 H2O'
7 0.750 0.250 0.000 50.9 2.4 '0.2 H2O'
8 0.750 0.750 0.500 50.9 2.4 '0.2 H2O'
